data_7222048
loop_
_publ_author_name
'Ma, Chao'
'Jiao, Cheng--Qi'
'Sun, Zhen-Gang'
'Zhu, Yanyu'
'Zhang, Xiao-Wen'
'Wang, Mei-Ling'
'Yang, Dan'
'Zhao, Zhou'
'Li, Huan-Yu'
'Xing, Bo'

_publ_section_title
;
 Two novel cadmium(II) carboxyphosphonates with 3D framework structure:
 syntheses, crystal structures, luminescence and molecular recognition
 properties
;
_journal_name_full 'RSC Adv.'
_journal_paper_doi 10.1039/C5RA15663G
_journal_year 2015
_chemical_formula_sum 'C14 H26 Cd3 N2 O12 P2'
_chemical_formula_weight 813.51
_chemical_name_systematic
;
 ?
;
_space_group_crystal_system monoclinic
_space_group_IT_number 15
_space_group_name_Hall '-C 2yc'
_space_group_name_H-M_alt 'C 1 2/c 1'
_symmetry_space_group_name_Hall '-C 2yc'
_symmetry_space_group_name_H-M 'C 1 2/c 1'
_atom_sites_solution_hydrogens difmap
_atom_sites_solution_primary direct
_atom_sites_solution_secondary difmap
_audit_creation_method SHELXL-2013
_audit_update_record
;
2015-09-02 deposited with the CCDC.
2015-09-07 downloaded from the CCDC.
;
_cell_angle_alpha 90
_cell_angle_beta 103.1000(10)
_cell_angle_gamma 90
_cell_formula_units_Z 4
_cell_length_a 22.4941(15)
_cell_length_b 11.1377(8)
_cell_length_c 9.8101(7)
_cell_measurement_reflns_used 4358
_cell_measurement_temperature 295(2)
_cell_measurement_theta_max 28.28
_cell_measurement_theta_min 2.80
_cell_volume 2393.8(3)
_computing_cell_refinement 'Bruker SMART'
_computing_data_collection 'Bruker SMART'
_computing_data_reduction 'Bruker SAINT'
_computing_molecular_graphics 'Bruker SHELXTL'
_computing_publication_material 'Bruker SHELXTL'
_computing_structure_refinement 'SHELXL-2013 (Sheldrick, 2013)'
_computing_structure_solution 'SHELXS-2013 (Sheldrick, 2013)'
_diffrn_ambient_temperature 295(2)
_diffrn_measured_fraction_theta_full 0.999
_diffrn_measured_fraction_theta_max 0.999
_diffrn_measurement_device_type 'CCD area detector'
_diffrn_measurement_method 'phi and omega scans'
_diffrn_radiation_type MoK\a
_diffrn_radiation_wavelength 0.71073
_diffrn_reflns_av_R_equivalents 0.0155
_diffrn_reflns_av_unetI/netI 0.0179
_diffrn_reflns_laue_measured_fraction_full 0.999
_diffrn_reflns_laue_measured_fraction_max 0.999
_diffrn_reflns_limit_h_max 17
_diffrn_reflns_limit_h_min -28
_diffrn_reflns_limit_k_max 13
_diffrn_reflns_limit_k_min -13
_diffrn_reflns_limit_l_max 12
_diffrn_reflns_limit_l_min -12
_diffrn_reflns_number 6652
_diffrn_reflns_point_group_measured_fraction_full 0.999
_diffrn_reflns_point_group_measured_fraction_max 0.999
_diffrn_reflns_theta_full 25.242
_diffrn_reflns_theta_max 26.499
_diffrn_reflns_theta_min 1.859
_diffrn_source 'fine-focus sealed tube'
_exptl_absorpt_coefficient_mu 2.835
_exptl_absorpt_correction_T_max 0.8712
_exptl_absorpt_correction_T_min 0.4547
_exptl_absorpt_correction_type empirical
_exptl_absorpt_process_details sadabs
_exptl_crystal_colour colorless
_exptl_crystal_density_diffrn 2.257
_exptl_crystal_density_method 'not measured'
_exptl_crystal_description block
_exptl_crystal_F_000 1576
_exptl_crystal_size_max 0.330
_exptl_crystal_size_mid 0.060
_exptl_crystal_size_min 0.050
_refine_diff_density_max 2.944
_refine_diff_density_min -0.699
_refine_diff_density_rms 0.161
_refine_ls_extinction_method none
_refine_ls_goodness_of_fit_ref 1.098
_refine_ls_hydrogen_treatment constr
_refine_ls_matrix_type full
_refine_ls_number_parameters 126
_refine_ls_number_reflns 2481
_refine_ls_number_restraints 0
_refine_ls_restrained_S_all 1.098
_refine_ls_R_factor_all 0.0299
_refine_ls_R_factor_gt 0.0270
_refine_ls_shift/su_max 0.001
_refine_ls_shift/su_mean 0.000
_refine_ls_structure_factor_coef Fsqd
_refine_ls_weighting_details
;
 w=1/[\s^2^(Fo^2^)+(0.0454P)^2^+16.5552P]
 where P=(Fo^2^+2Fc^2^)/3
;
_refine_ls_weighting_scheme calc
_refine_ls_wR_factor_gt 0.0833
_refine_ls_wR_factor_ref 0.0863
_reflns_Friedel_coverage 0.000
_reflns_number_gt 2288
_reflns_number_total 2481
_reflns_threshold_expression 'I > 2\s(I)'
_cod_data_source_file c5ra15663g2.cif
_cod_data_source_block szg229
_cod_database_code 7222048
_shelx_space_group_comment
;
The symmetry employed for this shelxl refinement is uniquely defined
by the following loop, which should always be used as a source of
symmetry information in preference to the above space-group names.
They are only intended as comments.
;
_shelx_estimated_absorpt_t_min 0.455
_shelx_estimated_absorpt_t_max 0.871
_shelxl_version_number 2013-2

loop_
_space_group_symop_operation_xyz
'x, y, z'
'-x, y, -z+1/2'
'x+1/2, y+1/2, z'
'-x+1/2, y+1/2, -z+1/2'
'-x, -y, -z'
'x, -y, z-1/2'
'-x+1/2, -y+1/2, -z'
'x+1/2, -y+1/2, z-1/2'

loop_
_atom_site_label
_atom_site_type_symbol
_atom_site_fract_x
_atom_site_fract_y
_atom_site_fract_z
_atom_site_U_iso_or_equiv
_atom_site_adp_type
_atom_site_occupancy
_atom_site_site_symmetry_order
_atom_site_calc_flag
_atom_site_refinement_flags_posn
_atom_site_refinement_flags_adp
_atom_site_refinement_flags_occupancy
Cd1 Cd 0.39214(2) 0.08592(3) 0.07167(3) 0.02255(12) Uani 1 1 d . . .
Cd2 Cd 0.5000 -0.11999(4) 0.2500 0.02635(13) Uani 1 2 d S T P
P1 P 0.45423(4) 0.13320(9) 0.40657(10) 0.0182(2) Uani 1 1 d . . .
O1 O 0.43986(13) 0.0333(3) 0.2975(3) 0.0223(6) Uani 1 1 d . . .
O2 O 0.42950(14) 0.1017(3) 0.5352(3) 0.0250(6) Uani 1 1 d . . .
O3 O 0.52073(13) 0.1691(3) 0.4503(3) 0.0289(7) Uani 1 1 d . . .
O4 O 0.20556(15) 0.4645(3) 0.0284(3) 0.0346(8) Uani 1 1 d . . .
O5 O 0.16699(15) 0.3322(4) 0.1487(4) 0.0425(9) Uani 1 1 d . . .
O6 O 0.56193(6) -0.27696(13) 0.21548(16) 0.0654(13) Uani 1 1 d . . .
H6A H 0.5615 -0.2827 0.1289 0.098 Uiso 1 1 d R U .
H6B H 0.5982 -0.2640 0.2614 0.098 Uiso 1 1 d R U .
N1 N 0.36294(6) 0.24725(13) 0.20846(16) 0.0206(7) Uani 1 1 d R . .
C1 C 0.41714(6) 0.26884(13) 0.32337(16) 0.0233(8) Uani 1 1 d R . .
H1A H 0.4464 0.3140 0.2870 0.028 Uiso 1 1 d R U .
H1B H 0.4051 0.3172 0.3935 0.028 Uiso 1 1 d R U .
C2 C 0.30954(6) 0.20413(13) 0.26099(16) 0.0237(8) Uani 1 1 d R . .
H2A H 0.3220 0.1364 0.3213 0.028 Uiso 1 1 d R U .
H2B H 0.2786 0.1770 0.1828 0.028 Uiso 1 1 d R U .
C3 C 0.28189(6) 0.29832(13) 0.34078(16) 0.0295(10) Uani 1 1 d R . .
H3A H 0.3104 0.3167 0.4270 0.035 Uiso 1 1 d R U .
H3B H 0.2456 0.2664 0.3633 0.035 Uiso 1 1 d R U .
C4 C 0.26594(6) 0.41363(13) 0.25533(16) 0.0278(10) Uani 1 1 d R . .
H4A H 0.2570 0.4740 0.3177 0.033 Uiso 1 1 d R U .
C5 C 0.32094(6) 0.45747(13) 0.20250(16) 0.0299(10) Uani 1 1 d R . .
H5A H 0.3524 0.4834 0.2803 0.036 Uiso 1 1 d R U .
H5B H 0.3092 0.5248 0.1412 0.036 Uiso 1 1 d R U .
C6 C 0.34548(6) 0.35755(13) 0.12423(16) 0.0261(9) Uani 1 1 d R . .
H6C H 0.3149 0.3373 0.0421 0.031 Uiso 1 1 d R U .
H6D H 0.3805 0.3870 0.0941 0.031 Uiso 1 1 d R U .
C7 C 0.20914(6) 0.40098(13) 0.13533(16) 0.0273(9) Uani 1 1 d R . .

loop_
_atom_site_aniso_label
_atom_site_aniso_U_11
_atom_site_aniso_U_22
_atom_site_aniso_U_33
_atom_site_aniso_U_23
_atom_site_aniso_U_13
_atom_site_aniso_U_12
Cd1 0.01531(17) 0.02862(19) 0.02112(17) -0.00062(11) -0.00130(11) 0.00330(11)
Cd2 0.0224(2) 0.0198(2) 0.0318(3) 0.000 -0.00437(18) 0.000
P1 0.0152(5) 0.0206(5) 0.0168(5) 0.0005(4) -0.0003(4) 0.0025(4)
O1 0.0233(15) 0.0225(15) 0.0186(14) -0.0003(11) -0.0004(11) 0.0032(12)
O2 0.0287(16) 0.0256(15) 0.0204(15) 0.0019(12) 0.0050(12) 0.0002(12)
O3 0.0146(14) 0.0324(17) 0.0363(17) -0.0034(14) -0.0017(12) 0.0031(12)
O4 0.0253(16) 0.043(2) 0.0295(17) 0.0017(15) -0.0070(13) 0.0019(14)
O5 0.0222(17) 0.062(3) 0.040(2) 0.0035(18) -0.0005(14) -0.0040(17)
O6 0.058(3) 0.054(3) 0.089(4) -0.004(3) 0.028(3) 0.011(2)
N1 0.0155(16) 0.0230(18) 0.0209(16) 0.0029(13) -0.0008(13) 0.0035(13)
C1 0.0178(19) 0.023(2) 0.026(2) 0.0014(16) -0.0018(16) 0.0022(16)
C2 0.0167(19) 0.025(2) 0.028(2) 0.0033(17) 0.0018(16) -0.0007(16)
C3 0.024(2) 0.041(3) 0.022(2) 0.0026(19) 0.0029(17) 0.0026(19)
C4 0.023(2) 0.031(2) 0.026(2) -0.0085(18) -0.0021(17) 0.0096(18)
C5 0.022(2) 0.022(2) 0.039(3) 0.0024(19) -0.0061(18) 0.0013(17)
C6 0.021(2) 0.029(2) 0.027(2) 0.0105(18) 0.0031(16) 0.0010(17)
C7 0.019(2) 0.032(2) 0.028(2) -0.0087(19) 0.0009(17) 0.0088(18)

loop_
_atom_type_symbol
_atom_type_description
_atom_type_scat_dispersion_real
_atom_type_scat_dispersion_imag
_atom_type_scat_source
C C 0.0033 0.0016 'International Tables Vol C Tables 4.2.6.8 and 6.1.1.4'
H H 0.0000 0.0000 'International Tables Vol C Tables 4.2.6.8 and 6.1.1.4'
N N 0.0061 0.0033 'International Tables Vol C Tables 4.2.6.8 and 6.1.1.4'
O O 0.0106 0.0060 'International Tables Vol C Tables 4.2.6.8 and 6.1.1.4'
P P 0.1023 0.0942 'International Tables Vol C Tables 4.2.6.8 and 6.1.1.4'
Cd Cd -0.8075 1.2024 'International Tables Vol C Tables 4.2.6.8 and 6.1.1.4'

loop_
_geom_angle_atom_site_label_1
_geom_angle_atom_site_label_2
_geom_angle_atom_site_label_3
_geom_angle
_geom_angle_site_symmetry_1
_geom_angle_site_symmetry_3
O3 Cd1 O4 148.41(12) 2_655 7
O3 Cd1 O1 88.31(11) 2_655 .
O4 Cd1 O1 123.19(12) 7 .
O3 Cd1 O2 90.14(12) 2_655 6
O4 Cd1 O2 93.44(12) 7 6
O1 Cd1 O2 79.19(10) . 6
O3 Cd1 N1 95.76(10) 2_655 .
O4 Cd1 N1 93.77(10) 7 .
O1 Cd1 N1 77.41(8) . .
O2 Cd1 N1 155.66(8) 6 .
O3 Cd1 O5 94.23(12) 2_655 7
O4 Cd1 O5 55.19(12) 7 7
O1 Cd1 O5 170.26(12) . 7
O2 Cd1 O5 110.17(13) 6 7
N1 Cd1 O5 92.97(11) . 7
O3 Cd1 C7 121.25(9) 2_655 7
O4 Cd1 C7 27.63(9) 7 7
O1 Cd1 C7 150.28(8) . 7
O2 Cd1 C7 101.99(8) 6 7
N1 Cd1 C7 95.1 . 7
O5 Cd1 C7 27.62(9) 7 7
O1 Cd2 O1 83.63(15) 2_655 .
O1 Cd2 O6 97.52(8) 2_655 .
O1 Cd2 O6 176.77(8) . .
O1 Cd2 O6 176.77(8) 2_655 2_655
O1 Cd2 O6 97.52(8) . 2_655
O6 Cd2 O6 81.49(7) . 2_655
O1 Cd2 O2 78.88(10) 2_655 5_656
O1 Cd2 O2 93.61(10) . 5_656
O6 Cd2 O2 83.67(8) . 5_656
O6 Cd2 O2 104.02(8) 2_655 5_656
O1 Cd2 O2 93.61(10) 2_655 6
O1 Cd2 O2 78.88(10) . 6
O6 Cd2 O2 104.02(8) . 6
O6 Cd2 O2 83.67(8) 2_655 6
O2 Cd2 O2 170.00(15) 5_656 6
O3 P1 O1 115.47(18) . .
O3 P1 O2 110.32(18) . .
O1 P1 O2 110.60(18) . .
O3 P1 C1 103.31(15) . .
O1 P1 C1 106.66(13) . .
O2 P1 C1 110.10(14) . .
P1 O1 Cd2 130.14(16) . .
P1 O1 Cd1 117.80(16) . .
Cd2 O1 Cd1 99.31(11) . .
P1 O2 Cd1 123.23(17) . 6_556
P1 O2 Cd2 115.04(17) . 5_656
Cd1 O2 Cd2 97.79(11) 6_556 5_656
P1 O3 Cd1 134.3(2) . 2_655
C7 O4 Cd1 95.4(2) . 7
C7 O5 Cd1 87.2(2) . 7
Cd2 O6 H6A 109.5 . .
Cd2 O6 H6B 109.4 . .
H6A O6 H6B 109.5 . .
C1 N1 C6 111.0 . .
C1 N1 C2 112.2 . .
C6 N1 C2 109.1 . .
C1 N1 Cd1 105.2 . .
C6 N1 Cd1 112.1 . .
C2 N1 Cd1 107.1 . .
N1 C1 P1 114.83(6) . .
N1 C1 H1A 108.6 . .
P1 C1 H1A 108.5 . .
N1 C1 H1B 108.6 . .
P1 C1 H1B 108.6 . .
H1A C1 H1B 107.5 . .
N1 C2 C3 114.3 . .
N1 C2 H2A 108.7 . .
C3 C2 H2A 108.7 . .
N1 C2 H2B 108.7 . .
C3 C2 H2B 108.7 . .
H2A C2 H2B 107.6 . .
C2 C3 C4 111.6 . .
C2 C3 H3A 109.3 . .
C4 C3 H3A 109.3 . .
C2 C3 H3B 109.3 . .
C4 C3 H3B 109.3 . .
H3A C3 H3B 108.0 . .
C5 C4 C3 110.3 . .
C5 C4 C7 111.5 . .
C3 C4 C7 113.2 . .
C5 C4 H4A 107.2 . .
C3 C4 H4A 107.2 . .
C7 C4 H4A 107.2 . .
C6 C5 C4 110.6 . .
C6 C5 H5A 109.5 . .
C4 C5 H5A 109.5 . .
C6 C5 H5B 109.5 . .
C4 C5 H5B 109.5 . .
H5A C5 H5B 108.1 . .
N1 C6 C5 113.9 . .
N1 C6 H6C 108.8 . .
C5 C6 H6C 108.8 . .
N1 C6 H6D 108.8 . .
C5 C6 H6D 108.8 . .
H6C C6 H6D 107.7 . .
O5 C7 O4 121.9(3) . .
O5 C7 C4 119.69(18) . .
O4 C7 C4 118.34(16) . .
O5 C7 Cd1 65.14(18) . 7
O4 C7 Cd1 56.95(16) . 7
C4 C7 Cd1 171.5 . 7

loop_
_geom_bond_atom_site_label_1
_geom_bond_atom_site_label_2
_geom_bond_distance
_geom_bond_site_symmetry_2
Cd1 O3 2.222(3) 2_655
Cd1 O4 2.265(3) 7
Cd1 O1 2.307(3) .
Cd1 O2 2.310(3) 6
Cd1 N1 2.4209(15) .
Cd1 O5 2.444(4) 7
Cd1 C7 2.6903(15) 7
Cd2 O1 2.291(3) 2_655
Cd2 O1 2.291(3) .
Cd2 O6 2.3077(15) .
Cd2 O6 2.3078(15) 2_655
Cd2 O2 2.341(3) 5_656
Cd2 O2 2.341(3) 6
P1 O3 1.514(3) .
P1 O1 1.527(3) .
P1 O2 1.531(3) .
P1 C1 1.8264(18) .
O2 Cd1 2.310(3) 6_556
O2 Cd2 2.341(3) 5_656
O3 Cd1 2.222(3) 2_655
O4 C7 1.253(4) .
O4 Cd1 2.265(3) 7
O5 C7 1.249(4) .
O5 Cd1 2.444(4) 7
O6 H6A 0.8500 .
O6 H6B 0.8501 .
N1 C1 1.4805 .
N1 C6 1.4829 .
N1 C2 1.4898 .
C1 H1A 0.9601 .
C1 H1B 0.9600 .
C2 C3 1.5234 .
C2 H2A 0.9600 .
C2 H2B 0.9600 .
C3 C4 1.5312 .
C3 H3A 0.9600 .
C3 H3B 0.9601 .
C4 C5 1.5259 .
C4 C7 1.5350 .
C4 H4A 0.9599 .
C5 C6 1.5248 .
C5 H5A 0.9600 .
C5 H5B 0.9601 .
C6 H6C 0.9600 .
C6 H6D 0.9599 .
C7 Cd1 2.6904(15) 7
